data_1520600
loop_
_publ_author_name
'Chandra Mondal, Kartik'
'Roy, Sudipta'
'Dittrich, Birger'
'Maity, Bholanath'
'Dutta, Sayan'
'Koley, Debasis'
'Vasa, Suresh Kumar'
'Linser, Rasmus'
'Dechert, Sebastian'
'Roesky, Herbert W.'

_publ_section_title
;
 A soluble molecular variant of the semiconducting silicondiselenide
;
_journal_issue 9
_journal_name_full 'Chem. Sci.'
_journal_page_first 5230
_journal_paper_doi 10.1039/C5SC01516B
_journal_volume 6
_journal_year 2015
_chemical_formula_sum 'C46 H70 N2 Si2'
_chemical_formula_weight 707.21
_chemical_name_systematic
;
 ?
;
_space_group_crystal_system triclinic
_space_group_IT_number 2
_space_group_name_Hall '-P 1'
_space_group_name_H-M_alt 'P -1'
_symmetry_space_group_name_Hall '-P 1'
_symmetry_space_group_name_H-M 'P -1'
_atom_sites_solution_hydrogens geom
_atom_sites_solution_primary direct
_atom_sites_solution_secondary difmap
_audit_creation_method SHELXL-2012
_audit_update_record
;
2013-07-04 deposited with the CCDC.
2015-06-18 downloaded from the CCDC.
;
_cell_angle_alpha 66.45(7)
_cell_angle_beta 79.90(4)
_cell_angle_gamma 67.84(9)
_cell_formula_units_Z 2
_cell_length_a 12.80(3)
_cell_length_b 13.86(4)
_cell_length_c 14.36(2)
_cell_measurement_reflns_used 3093
_cell_measurement_temperature 100(2)
_cell_measurement_theta_max 22.6
_cell_measurement_theta_min 2.0
_cell_volume 2162(9)
_computing_cell_refinement 'XDS (Kabsch, 2010)'
_computing_data_collection 'XDS (Kabsch, 2010)'
_computing_publication_material 'enCIFer 1.4, CCDC, 2011'
_computing_structure_refinement 'SHELXL-2012 (Sheldrick, 2012)'
_computing_structure_solution 'SHELXS-97 (Sheldrick, 2008)'
_diffrn_ambient_temperature 100(2)
_diffrn_measured_fraction_theta_full 0.917
_diffrn_measured_fraction_theta_max 0.897
_diffrn_measurement_device_type 'Microdiffractometer at the SLS'
_diffrn_measurement_method '\f scans'
_diffrn_radiation_type 'monochromated X-rays beamline X10SA@SLS'
_diffrn_radiation_wavelength 0.6358
_diffrn_reflns_av_R_equivalents 0.0802
_diffrn_reflns_av_unetI/netI 0.0730
_diffrn_reflns_laue_measured_fraction_full 0.917
_diffrn_reflns_laue_measured_fraction_max 0.897
_diffrn_reflns_limit_h_max 15
_diffrn_reflns_limit_h_min -15
_diffrn_reflns_limit_k_max 16
_diffrn_reflns_limit_k_min -16
_diffrn_reflns_limit_l_max 17
_diffrn_reflns_limit_l_min -17
_diffrn_reflns_number 24747
_diffrn_reflns_point_group_measured_fraction_full 0.917
_diffrn_reflns_point_group_measured_fraction_max 0.897
_diffrn_reflns_theta_full 22.425
_diffrn_reflns_theta_max 22.720
_diffrn_reflns_theta_min 1.384
_diffrn_source synchrotron
_exptl_absorpt_coefficient_mu 0.088
_exptl_absorpt_correction_T_max 0.4268
_exptl_absorpt_correction_T_min 0.2980
_exptl_absorpt_correction_type empirical
_exptl_absorpt_process_details
;
SADABS version 2012/1, multi-scan. (G. M. Sheldrick, 2008)
;
_exptl_crystal_colour red
_exptl_crystal_density_diffrn 1.086
_exptl_crystal_density_method 'not measured'
_exptl_crystal_description needle
_exptl_crystal_F_000 776
_exptl_crystal_size_max 0.039
_exptl_crystal_size_mid 0.014
_exptl_crystal_size_min 0.012
_refine_diff_density_max 0.485
_refine_diff_density_min -0.335
_refine_diff_density_rms 0.051
_refine_ls_extinction_method none
_refine_ls_goodness_of_fit_ref 1.031
_refine_ls_hydrogen_treatment constr
_refine_ls_matrix_type full
_refine_ls_number_parameters 635
_refine_ls_number_reflns 7289
_refine_ls_number_restraints 238
_refine_ls_restrained_S_all 1.023
_refine_ls_R_factor_all 0.0843
_refine_ls_R_factor_gt 0.0692
_refine_ls_shift/su_max 0.000
_refine_ls_shift/su_mean 0.000
_refine_ls_structure_factor_coef Fsqd
_refine_ls_weighting_details
;
 w=1/[\s^2^(Fo^2^)+(0.0773P)^2^+1.6102P]
 where P=(Fo^2^+2Fc^2^)/3
;
_refine_ls_weighting_scheme calc
_refine_ls_wR_factor_gt 0.1814
_refine_ls_wR_factor_ref 0.1930
_reflns_number_gt 5848
_reflns_number_total 7289
_reflns_threshold_expression 'I > 2\s(I)'
_cod_data_source_file c5sc01516b2.cif
_cod_data_source_block km102
_cod_depositor_comments
;
Adding full bibliography for 1520598--1520602.cif.

2019-08-15
Formula changed to be consistent with Z value
                 miguel
;
_cod_original_formula_sum 'C92 H140 N4 Si4'
_cod_original_formula_weight 1414.43
_cod_original_cell_volume 2162(8)
_cod_database_code 1520600
_shelx_space_group_comment
;
The symmetry employed for this shelxl refinement is uniquely defined
by the following loop, which should always be used as a source of
symmetry information in preference to the above space-group names.
They are only intended as comments.
;
_shelxl_version_number 2012-9

loop_
_space_group_symop_operation_xyz
'x, y, z'
'-x, -y, -z'

loop_
_atom_site_label
_atom_site_type_symbol
_atom_site_fract_x
_atom_site_fract_y
_atom_site_fract_z
_atom_site_U_iso_or_equiv
_atom_site_adp_type
_atom_site_occupancy
_atom_site_site_symmetry_order
_atom_site_calc_flag
_atom_site_refinement_flags_posn
_atom_site_refinement_flags_adp
_atom_site_refinement_flags_occupancy
_atom_site_disorder_assembly
_atom_site_disorder_group
Si1A Si 0.21533(7) 0.29355(8) 0.32302(7) 0.0389(3) Uani 0.806(2) 1 d . . P A 1
Si2A Si 0.21362(7) 0.26295(8) 0.18053(7) 0.0383(3) Uani 0.806(2) 1 d . . P A 1
Si1C Si 0.2093(4) 0.3741(4) 0.2171(4) 0.0583(14) Uiso 0.194(2) 1 d . . P A 2
Si2C Si 0.2259(4) 0.1941(4) 0.2710(4) 0.0544(13) Uiso 0.194(2) 1 d . . P A 2
C1A C 0.3412(3) 0.3398(3) 0.2981(3) 0.0344(8) Uani 0.806(2) 1 d . U P A 1
N2A N 0.3441(3) 0.4089(3) 0.3414(2) 0.0351(7) Uani 0.806(2) 1 d . U P A 1
C3A C 0.4544(5) 0.4300(4) 0.3282(3) 0.0404(9) Uani 0.806(2) 1 d D U P A 1
C4A C 0.5317(3) 0.3395(3) 0.2871(3) 0.0382(8) Uani 0.806(2) 1 d . . P A 1
H41A H 0.5824 0.3698 0.2322 0.046 Uiso 0.806(2) 1 calc R U P A 1
H41B H 0.5786 0.2749 0.3420 0.046 Uiso 0.806(2) 1 calc R U P A 1
C5A C 0.4564(4) 0.3027(4) 0.2460(3) 0.0340(9) Uani 0.806(2) 1 d D U P A 1
C6A C 0.4438(4) 0.5483(4) 0.2513(4) 0.0502(11) Uani 0.806(2) 1 d D U P A 1
H61A H 0.4213 0.5570 0.1857 0.075 Uiso 0.806(2) 1 calc R U P A 1
H61B H 0.5166 0.5593 0.2428 0.075 Uiso 0.806(2) 1 calc R U P A 1
H61C H 0.3866 0.6038 0.2762 0.075 Uiso 0.806(2) 1 calc R U P A 1
C7A C 0.4948(6) 0.4153(6) 0.4284(4) 0.0493(12) Uani 0.806(2) 1 d D U P A 1
H71A H 0.4383 0.4685 0.4563 0.074 Uiso 0.806(2) 1 calc R U P A 1
H71B H 0.5665 0.4291 0.4165 0.074 Uiso 0.806(2) 1 calc R U P A 1
H71C H 0.5055 0.3387 0.4766 0.074 Uiso 0.806(2) 1 calc R U P A 1
C8A C 0.4432(5) 0.3636(7) 0.1296(6) 0.0409(17) Uani 0.806(2) 1 d D . P A 1
H81A H 0.3836 0.3478 0.1086 0.049 Uiso 0.806(2) 1 calc R U P A 1
H81B H 0.4181 0.4454 0.1131 0.049 Uiso 0.806(2) 1 calc R U P A 1
C9A C 0.5527(5) 0.3286(6) 0.0684(5) 0.0457(14) Uani 0.806(2) 1 d D . P A 1
H91A H 0.5372 0.3649 -0.0051 0.055 Uiso 0.806(2) 1 calc R U P A 1
H91B H 0.6091 0.3545 0.0812 0.055 Uiso 0.806(2) 1 calc R U P A 1
C10A C 0.6006(5) 0.2023(5) 0.0973(4) 0.0528(14) Uani 0.806(2) 1 d D . P A 1
H10A H 0.6743 0.1820 0.0614 0.063 Uiso 0.806(2) 1 calc R U P A 1
H10B H 0.5490 0.1779 0.0753 0.063 Uiso 0.806(2) 1 calc R U P A 1
C11A C 0.6164(4) 0.1412(5) 0.2123(5) 0.0502(14) Uani 0.806(2) 1 d D . P A 1
H11A H 0.6732 0.1600 0.2339 0.060 Uiso 0.806(2) 1 calc R U P A 1
H11B H 0.6440 0.0592 0.2291 0.060 Uiso 0.806(2) 1 calc R U P A 1
C12A C 0.5036(4) 0.1760(4) 0.2691(4) 0.0407(10) Uani 0.806(2) 1 d D . P A 1
H12A H 0.5144 0.1356 0.3432 0.049 Uiso 0.806(2) 1 calc R U P A 1
H12B H 0.4481 0.1540 0.2494 0.049 Uiso 0.806(2) 1 calc R U P A 1
C1B C 0.3360(15) 0.3737(15) 0.2606(13) 0.0352(17) Uani 0.194(2) 1 d . U P A 2
N2B N 0.3404(17) 0.4359(16) 0.3090(12) 0.0366(17) Uani 0.194(2) 1 d . U P A 2
C3B C 0.450(2) 0.4545(16) 0.3033(17) 0.0382(19) Uani 0.194(2) 1 d D U P A 2
C4B C 0.5146(14) 0.4052(18) 0.2278(18) 0.058(5) Uani 0.194(2) 1 d . . P A 2
H42A H 0.5921 0.3579 0.2515 0.069 Uiso 0.194(2) 1 calc R U P A 2
H42B H 0.5199 0.4657 0.1624 0.069 Uiso 0.194(2) 1 calc R U P A 2
C5B C 0.4543(18) 0.3310(16) 0.2113(16) 0.034(2) Uani 0.194(2) 1 d D U P A 2
C6B C 0.4271(19) 0.5786(16) 0.2732(18) 0.048(3) Uani 0.194(2) 1 d D U P A 2
H62A H 0.3734 0.6059 0.3223 0.073 Uiso 0.194(2) 1 calc R U P A 2
H62B H 0.3953 0.6192 0.2054 0.073 Uiso 0.194(2) 1 calc R U P A 2
H62C H 0.4978 0.5908 0.2725 0.073 Uiso 0.194(2) 1 calc R U P A 2
C7B C 0.500(3) 0.397(2) 0.4085(18) 0.049(4) Uani 0.194(2) 1 d D U P A 2
H72A H 0.5707 0.4106 0.4054 0.073 Uiso 0.194(2) 1 calc R U P A 2
H72B H 0.5158 0.3161 0.4314 0.073 Uiso 0.194(2) 1 calc R U P A 2
H72C H 0.4467 0.4266 0.4563 0.073 Uiso 0.194(2) 1 calc R U P A 2
C8B C 0.464(3) 0.345(3) 0.106(3) 0.053(9) Uani 0.194(2) 1 d D . P A 2
H82A H 0.4407 0.4259 0.0637 0.064 Uiso 0.194(2) 1 calc R U P A 2
H82B H 0.4120 0.3143 0.0927 0.064 Uiso 0.194(2) 1 calc R U P A 2
C9B C 0.585(3) 0.286(2) 0.074(3) 0.066(9) Uani 0.194(2) 1 d D . P A 2
H92A H 0.5859 0.2905 0.0035 0.079 Uiso 0.194(2) 1 calc R U P A 2
H92B H 0.6348 0.3252 0.0761 0.079 Uiso 0.194(2) 1 calc R U P A 2
C10B C 0.630(2) 0.163(2) 0.145(2) 0.070(9) Uani 0.194(2) 1 d D . P A 2
H10C H 0.7083 0.1287 0.1226 0.084 Uiso 0.194(2) 1 calc R U P A 2
H10D H 0.5836 0.1231 0.1382 0.084 Uiso 0.194(2) 1 calc R U P A 2
C11B C 0.629(2) 0.149(3) 0.256(2) 0.086(9) Uani 0.194(2) 1 d D . P A 2
H11C H 0.6826 0.1804 0.2653 0.103 Uiso 0.194(2) 1 calc R U P A 2
H11D H 0.6523 0.0684 0.2998 0.103 Uiso 0.194(2) 1 calc R U P A 2
C12B C 0.5083(16) 0.2107(18) 0.2868(16) 0.069(8) Uani 0.194(2) 1 d D . P A 2
H12C H 0.5099 0.2136 0.3543 0.083 Uiso 0.194(2) 1 calc R U P A 2
H12D H 0.4599 0.1668 0.2936 0.083 Uiso 0.194(2) 1 calc R U P A 2
C13A C 0.2474(2) 0.4680(3) 0.3897(2) 0.0450(7) Uani 1 1 d . . . . .
C14A C 0.2336(2) 0.4174(3) 0.4952(2) 0.0477(7) Uani 1 1 d D U . . .
C15A C 0.1456(2) 0.4787(3) 0.5441(2) 0.0555(8) Uani 1 1 d . . . . .
H15A H 0.1347 0.4468 0.6156 0.067 Uiso 1 1 calc R U . . .
C16A C 0.0749(2) 0.5838(3) 0.4911(3) 0.0564(8) Uani 1 1 d . . . . .
H16A H 0.0177 0.6247 0.5264 0.068 Uiso 1 1 calc R U . . .
C17A C 0.0861(2) 0.6302(3) 0.3873(3) 0.0513(7) Uani 1 1 d . . . . .
H17A H 0.0356 0.7026 0.3517 0.062 Uiso 1 1 calc R U . . .
C18A C 0.1704(2) 0.5730(3) 0.3331(2) 0.0457(7) Uani 1 1 d . . . . .
C19A C 0.1686(2) 0.6219(3) 0.2179(2) 0.0548(8) Uani 1 1 d . . . . .
H19A H 0.2372 0.5738 0.1916 0.066 Uiso 1 1 calc R U . . .
C20A C 0.1700(3) 0.7410(3) 0.1715(3) 0.0715(10) Uani 1 1 d . . . . .
H20A H 0.1778 0.7639 0.0974 0.107 Uiso 1 1 calc R U . . .
H20B H 0.2337 0.7447 0.1975 0.107 Uiso 1 1 calc R U . . .
H20C H 0.0993 0.7913 0.1897 0.107 Uiso 1 1 calc R U . . .
C21A C 0.0638(3) 0.6169(3) 0.1832(3) 0.0655(9) Uani 1 1 d . . . . .
H21A H 0.0668 0.6403 0.1090 0.098 Uiso 1 1 calc R U . . .
H21B H -0.0046 0.6671 0.2043 0.098 Uiso 1 1 calc R U . . .
H21C H 0.0628 0.5401 0.2142 0.098 Uiso 1 1 calc R U . . .
C22A C 0.3038(3) 0.3006(3) 0.5611(3) 0.0489(9) Uani 0.806(2) 1 d D U P A 1
H22A H 0.3661 0.2688 0.5176 0.059 Uiso 0.806(2) 1 calc R U P A 1
C23A C 0.3569(3) 0.2981(4) 0.6507(3) 0.0579(11) Uani 0.806(2) 1 d D U P A 1
H23A H 0.4011 0.3483 0.6250 0.087 Uiso 0.806(2) 1 calc R U P A 1
H23B H 0.4062 0.2217 0.6867 0.087 Uiso 0.806(2) 1 calc R U P A 1
H23C H 0.2970 0.3228 0.6975 0.087 Uiso 0.806(2) 1 calc R U P A 1
C24A C 0.2318(3) 0.2245(4) 0.6041(3) 0.0548(9) Uani 0.806(2) 1 d D U P A 1
H24A H 0.1722 0.2523 0.6495 0.082 Uiso 0.806(2) 1 calc R U P A 1
H24B H 0.2796 0.1481 0.6421 0.082 Uiso 0.806(2) 1 calc R U P A 1
H24C H 0.1976 0.2245 0.5481 0.082 Uiso 0.806(2) 1 calc R U P A 1
C22B C 0.3024(17) 0.2912(9) 0.5308(18) 0.075(8) Uiso 0.194(2) 1 d D . P A 2
H22B H 0.3628 0.2786 0.4780 0.090 Uiso 0.194(2) 1 calc R U P A 2
C23B C 0.360(2) 0.258(2) 0.6300(17) 0.078(7) Uiso 0.194(2) 1 d D . P A 2
H23D H 0.3027 0.2646 0.6843 0.117 Uiso 0.194(2) 1 calc R U P A 2
H23E H 0.4022 0.3079 0.6197 0.117 Uiso 0.194(2) 1 calc R U P A 2
H23F H 0.4122 0.1806 0.6492 0.117 Uiso 0.194(2) 1 calc R U P A 2
C24B C 0.2311(19) 0.2171(19) 0.5456(19) 0.082(6) Uiso 0.194(2) 1 d D . P A 2
H24D H 0.2810 0.1393 0.5601 0.124 Uiso 0.194(2) 1 calc R U P A 2
H24E H 0.1902 0.2437 0.4835 0.124 Uiso 0.194(2) 1 calc R U P A 2
H24F H 0.1771 0.2213 0.6026 0.124 Uiso 0.194(2) 1 calc R U P A 2
C1C C 0.0915(2) 0.2141(3) 0.2012(2) 0.0467(7) Uani 1 1 d . . . . .
N2C N 0.09789(17) 0.1169(2) 0.19624(18) 0.0444(6) Uani 1 1 d . . . . .
C3C C -0.0132(2) 0.1051(3) 0.1922(3) 0.0504(7) Uani 1 1 d . . . . .
C4C C -0.0943(7) 0.2294(7) 0.1669(10) 0.047(2) Uani 0.571(18) 1 d . U P B 1
H43A H -0.1104 0.2659 0.0935 0.057 Uiso 0.571(18) 1 calc R U P B 1
H43B H -0.1665 0.2322 0.2060 0.057 Uiso 0.571(18) 1 calc R U P B 1
C4D C -0.0966(10) 0.2015(11) 0.2207(12) 0.048(2) Uani 0.429(18) 1 d . U P B 2
H43A H -0.1191 0.1748 0.2936 0.058 Uiso 0.429(18) 1 calc R U P B 2
H43B H -0.1652 0.2369 0.1798 0.058 Uiso 0.429(18) 1 calc R U P B 2
C5C C -0.0321(2) 0.2889(3) 0.1970(2) 0.0460(7) Uani 1 1 d . . . . .
C6C C -0.0192(3) 0.0831(4) 0.0986(3) 0.0730(11) Uani 1 1 d . . . . .
H63A H -0.0140 0.1471 0.0377 0.109 Uiso 1 1 calc R U . . .
H63B H -0.0909 0.0725 0.0998 0.109 Uiso 1 1 calc R U . . .
H63C H 0.0435 0.0156 0.0975 0.109 Uiso 1 1 calc R U . . .
C7C C -0.0321(3) 0.0112(4) 0.2847(3) 0.0859(13) Uani 1 1 d . . . . .
H73A H -0.1045 0.0047 0.2803 0.129 Uiso 1 1 calc R U . . .
H73B H -0.0329 0.0267 0.3458 0.129 Uiso 1 1 calc R U . . .
H73C H 0.0289 -0.0591 0.2885 0.129 Uiso 1 1 calc R U . . .
C8C C -0.0513(3) 0.3980(3) 0.1055(3) 0.0684(10) Uani 1 1 d . . . . .
H83A H -0.0329 0.3815 0.0424 0.082 Uiso 1 1 calc R U . . .
H83B H -0.0002 0.4356 0.1081 0.082 Uiso 1 1 calc R U . . .
C9C C -0.1751(3) 0.4775(4) 0.1033(3) 0.0822(13) Uani 1 1 d . . . . .
H93A H -0.1836 0.5492 0.0454 0.099 Uiso 1 1 calc R U . . .
H93B H -0.2255 0.4435 0.0928 0.099 Uiso 1 1 calc R U . . .
C10C C -0.2094(3) 0.4996(3) 0.1987(4) 0.0743(11) Uani 1 1 d . . . . .
H10E H -0.2904 0.5458 0.1964 0.089 Uiso 1 1 calc R U . . .
H10F H -0.1660 0.5429 0.2043 0.089 Uiso 1 1 calc R U . . .
C11C C -0.1904(2) 0.3943(3) 0.2902(3) 0.0611(9) Uani 1 1 d . . . . .
H11E H -0.2413 0.3558 0.2893 0.073 Uiso 1 1 calc R U . . .
H11F H -0.2087 0.4128 0.3522 0.073 Uiso 1 1 calc R U . . .
C12C C -0.0684(2) 0.3161(3) 0.2930(2) 0.0545(8) Uani 1 1 d . . . . .
H12E H -0.0183 0.3515 0.3014 0.065 Uiso 1 1 calc R U . . .
H12F H -0.0597 0.2457 0.3525 0.065 Uiso 1 1 calc R U . . .
C13C C 0.2044(2) 0.0302(2) 0.1934(2) 0.0433(7) Uani 1 1 d . . . . .
C14C C 0.2585(2) 0.0322(2) 0.0983(2) 0.0434(6) Uani 1 1 d . . . . .
C15C C 0.3572(2) -0.0581(3) 0.0971(2) 0.0499(7) Uani 1 1 d . . . . .
H15C H 0.3943 -0.0590 0.0339 0.060 Uiso 1 1 calc R U . . .
C16C C 0.4010(2) -0.1445(3) 0.1848(3) 0.0543(8) Uani 1 1 d . . . . .
H16C H 0.4661 -0.2061 0.1820 0.065 Uiso 1 1 calc R U . . .
C17C C 0.3506(2) -0.1421(3) 0.2771(3) 0.0579(8) Uani 1 1 d . . . . .
H17C H 0.3825 -0.2018 0.3376 0.070 Uiso 1 1 calc R U . . .
C18C C 0.2531(2) -0.0534(3) 0.2839(2) 0.0514(7) Uani 1 1 d D U . . .
C19C C 0.2101(6) -0.0458(5) 0.3878(3) 0.0557(13) Uani 0.806(2) 1 d D U P A 1
H19C H 0.1398 0.0209 0.3793 0.067 Uiso 0.806(2) 1 calc R U P A 1
C20C C 0.1849(5) -0.1513(5) 0.4600(4) 0.0688(13) Uani 0.806(2) 1 d . U P A 1
H20D H 0.1317 -0.1641 0.4286 0.103 Uiso 0.806(2) 1 calc R U P A 1
H20E H 0.1518 -0.1416 0.5239 0.103 Uiso 0.806(2) 1 calc R U P A 1
H20F H 0.2551 -0.2158 0.4736 0.103 Uiso 0.806(2) 1 calc R U P A 1
C21C C 0.3013(5) -0.0333(5) 0.4359(4) 0.0650(13) Uani 0.806(2) 1 d . U P A 1
H21D H 0.3701 -0.0988 0.4448 0.097 Uiso 0.806(2) 1 calc R U P A 1
H21E H 0.2734 -0.0275 0.5022 0.097 Uiso 0.806(2) 1 calc R U P A 1
H21F H 0.3181 0.0344 0.3912 0.097 Uiso 0.806(2) 1 calc R U P A 1
C19D C 0.213(3) -0.085(2) 0.3948(10) 0.068(6) Uani 0.194(2) 1 d D U P A 2
H19D H 0.1412 -0.0224 0.3958 0.082 Uiso 0.194(2) 1 calc R U P A 2
C20D C 0.291(3) -0.084(3) 0.463(2) 0.103(10) Uani 0.194(2) 1 d . U P A 2
H20G H 0.2662 -0.1135 0.5338 0.154 Uiso 0.194(2) 1 calc R U P A 2
H20H H 0.2886 -0.0076 0.4448 0.154 Uiso 0.194(2) 1 calc R U P A 2
H20I H 0.3681 -0.1316 0.4532 0.154 Uiso 0.194(2) 1 calc R U P A 2
C21D C 0.180(3) -0.196(2) 0.449(2) 0.093(9) Uani 0.194(2) 1 d . U P A 2
H21G H 0.2450 -0.2587 0.4845 0.140 Uiso 0.194(2) 1 calc R U P A 2
H21H H 0.1574 -0.2136 0.3971 0.140 Uiso 0.194(2) 1 calc R U P A 2
H21I H 0.1169 -0.1840 0.4974 0.140 Uiso 0.194(2) 1 calc R U P A 2
C22C C 0.2212(3) 0.1282(3) -0.0020(2) 0.0546(7) Uani 1 1 d . . . . .
H22C H 0.1499 0.1850 0.0107 0.066 Uiso 1 1 calc R U . . .
C23C C 0.1989(3) 0.0911(3) -0.0818(3) 0.0741(11) Uani 1 1 d . . . . .
H23G H 0.1660 0.1572 -0.1416 0.111 Uiso 1 1 calc R U . . .
H23H H 0.1464 0.0495 -0.0530 0.111 Uiso 1 1 calc R U . . .
H23I H 0.2702 0.0430 -0.1017 0.111 Uiso 1 1 calc R U . . .
C24C C 0.3112(3) 0.1842(3) -0.0462(3) 0.0740(10) Uani 1 1 d . . . . .
H24G H 0.3800 0.1311 -0.0635 0.111 Uiso 1 1 calc R U . . .
H24H H 0.3280 0.2070 0.0043 0.111 Uiso 1 1 calc R U . . .
H24I H 0.2830 0.2502 -0.1074 0.111 Uiso 1 1 calc R U . . .

loop_
_atom_site_aniso_label
_atom_site_aniso_U_11
_atom_site_aniso_U_22
_atom_site_aniso_U_33
_atom_site_aniso_U_23
_atom_site_aniso_U_13
_atom_site_aniso_U_12
Si1A 0.0266(4) 0.0550(6) 0.0456(6) -0.0261(4) 0.0043(4) -0.0189(4)
Si2A 0.0276(4) 0.0506(5) 0.0467(6) -0.0239(4) 0.0010(4) -0.0183(4)
C1A 0.0275(13) 0.0466(19) 0.0308(18) -0.0152(13) -0.0008(15) -0.0134(14)
N2A 0.0248(11) 0.0500(19) 0.0361(18) -0.0191(13) 0.0010(15) -0.0157(13)
C3A 0.0263(13) 0.058(2) 0.046(2) -0.0243(16) 0.0023(18) -0.0191(17)
C4A 0.0246(15) 0.052(2) 0.044(2) -0.0221(17) 0.0020(15) -0.0160(15)
C5A 0.0255(14) 0.047(2) 0.031(2) -0.0156(16) 0.0019(18) -0.0141(16)
C6A 0.036(2) 0.060(3) 0.067(3) -0.033(2) 0.0061(19) -0.0214(18)
C7A 0.0305(19) 0.078(3) 0.061(3) -0.043(2) 0.000(2) -0.0228(19)
C8A 0.032(2) 0.057(3) 0.044(5) -0.025(3) 0.008(2) -0.023(2)
C9A 0.038(4) 0.061(4) 0.047(3) -0.029(3) 0.015(3) -0.024(3)
C10A 0.039(3) 0.065(5) 0.065(4) -0.039(3) 0.018(2) -0.021(3)
C11A 0.033(2) 0.054(3) 0.066(4) -0.028(3) 0.012(3) -0.0166(19)
C12A 0.028(2) 0.051(2) 0.045(3) -0.0205(18) 0.0052(17) -0.0160(16)
C1B 0.027(2) 0.049(3) 0.034(3) -0.019(2) 0.001(3) -0.014(2)
N2B 0.026(2) 0.052(3) 0.039(3) -0.022(2) 0.003(3) -0.017(2)
C3B 0.026(2) 0.056(3) 0.045(3) -0.026(3) 0.002(3) -0.020(3)
C4B 0.039(8) 0.073(13) 0.087(14) -0.053(11) 0.010(9) -0.026(9)
C5B 0.025(3) 0.049(3) 0.032(4) -0.016(3) -0.001(3) -0.016(3)
C6B 0.034(5) 0.059(6) 0.056(6) -0.025(5) 0.007(5) -0.020(5)
C7B 0.031(5) 0.070(6) 0.056(6) -0.030(5) 0.005(5) -0.024(5)
C8B 0.08(2) 0.052(17) 0.023(14) -0.006(10) 0.005(13) -0.027(14)
C9B 0.040(15) 0.06(2) 0.080(18) -0.034(18) 0.029(12) -0.008(13)
C10B 0.036(13) 0.059(18) 0.12(3) -0.03(2) -0.002(18) -0.017(11)
C11B 0.072(17) 0.066(14) 0.12(3) -0.045(17) 0.037(17) -0.023(12)
C12B 0.030(9) 0.12(3) 0.071(14) -0.040(15) -0.002(9) -0.032(14)
C13A 0.0254(12) 0.0649(18) 0.0595(18) -0.0384(15) 0.0023(12) -0.0158(12)
C14A 0.0290(12) 0.0693(17) 0.0486(16) -0.0248(13) -0.0006(12) -0.0174(11)
C15A 0.0355(14) 0.089(2) 0.0505(18) -0.0355(17) 0.0051(14) -0.0220(15)
C16A 0.0319(14) 0.082(2) 0.070(2) -0.0483(19) 0.0042(15) -0.0147(14)
C17A 0.0327(13) 0.0621(18) 0.068(2) -0.0366(16) -0.0004(14) -0.0129(13)
C18A 0.0321(13) 0.0614(18) 0.0540(17) -0.0286(14) -0.0006(12) -0.0191(12)
C19A 0.0392(15) 0.068(2) 0.0585(19) -0.0222(16) -0.0041(14) -0.0200(14)
C20A 0.0527(18) 0.079(2) 0.078(2) -0.016(2) -0.0118(18) -0.0267(17)
C21A 0.0500(17) 0.087(3) 0.064(2) -0.0257(18) -0.0127(16) -0.0250(17)
C22A 0.0276(15) 0.0728(19) 0.0418(18) -0.0216(15) 0.0015(14) -0.0126(13)
C23A 0.0369(19) 0.086(3) 0.048(2) -0.028(2) -0.0043(16) -0.0129(19)
C24A 0.0380(17) 0.073(2) 0.045(2) -0.0156(18) 0.0003(16) -0.0169(16)
C1C 0.0323(13) 0.0614(18) 0.0616(19) -0.0350(15) 0.0050(13) -0.0214(12)
N2C 0.0283(10) 0.0569(14) 0.0597(15) -0.0270(12) 0.0012(10) -0.0220(10)
C3C 0.0307(13) 0.0597(18) 0.073(2) -0.0287(16) -0.0003(13) -0.0245(12)
C4C 0.030(2) 0.055(4) 0.065(5) -0.024(4) -0.005(4) -0.019(3)
C4D 0.040(3) 0.057(5) 0.057(6) -0.022(5) 0.000(5) -0.027(4)
C5C 0.0298(12) 0.0589(17) 0.0636(19) -0.0324(15) 0.0041(13) -0.0220(12)
C6C 0.0510(18) 0.102(3) 0.090(3) -0.044(2) -0.0121(18) -0.0378(19)
C7C 0.0475(18) 0.113(3) 0.087(3) -0.007(2) 0.0056(19) -0.051(2)
C8C 0.0450(17) 0.099(3) 0.0485(19) -0.0165(18) 0.0037(16) -0.0252(18)
C9C 0.0474(18) 0.082(3) 0.081(3) 0.009(2) -0.0085(19) -0.0227(18)
C10C 0.0364(16) 0.068(2) 0.121(4) -0.042(2) 0.0167(19) -0.0204(15)
C11C 0.0313(14) 0.094(3) 0.079(2) -0.053(2) 0.0146(15) -0.0282(15)
C12C 0.0305(13) 0.084(2) 0.0521(18) -0.0273(16) 0.0100(13) -0.0256(14)
C13C 0.0311(12) 0.0517(16) 0.0563(18) -0.0254(13) 0.0010(13) -0.0188(11)
C14C 0.0331(13) 0.0525(16) 0.0533(17) -0.0248(13) 0.0023(13) -0.0193(12)
C15C 0.0368(14) 0.0609(18) 0.0595(19) -0.0294(15) 0.0050(14) -0.0196(13)
C16C 0.0327(13) 0.0590(19) 0.066(2) -0.0217(16) -0.0026(15) -0.0114(13)
C17C 0.0386(15) 0.065(2) 0.060(2) -0.0116(16) -0.0077(16) -0.0162(14)
C18C 0.0370(13) 0.0687(19) 0.0514(15) -0.0203(14) 0.0010(12) -0.0238(13)
C19C 0.050(2) 0.061(3) 0.0465(16) -0.0129(16) -0.0007(14) -0.016(2)
C20C 0.069(3) 0.070(3) 0.055(2) -0.012(2) 0.008(2) -0.026(2)
C21C 0.066(3) 0.074(3) 0.048(3) -0.012(3) -0.009(2) -0.025(2)
C19D 0.064(10) 0.060(14) 0.054(3) -0.014(4) 0.008(4) -0.003(10)
C20D 0.111(17) 0.14(3) 0.048(10) -0.007(13) 0.009(11) -0.070(19)
C21D 0.13(2) 0.082(14) 0.056(13) -0.015(8) 0.013(13) -0.042(14)
C22C 0.0463(16) 0.0577(18) 0.0588(19) -0.0248(15) 0.0031(15) -0.0149(14)
C23C 0.073(2) 0.080(3) 0.057(2) -0.0303(19) -0.0093(19) -0.0050(19)
C24C 0.065(2) 0.065(2) 0.077(3) -0.0163(19) 0.020(2) -0.0256(17)

loop_
_atom_type_symbol
_atom_type_description
_atom_type_scat_dispersion_real
_atom_type_scat_dispersion_imag
_atom_type_scat_source
C C 0.0024 0.0013 'International Tables Vol C Tables 4.2.6.8 and 6.1.1.4'
H H 0.0000 0.0000 'International Tables Vol C Tables 4.2.6.8 and 6.1.1.4'
N N 0.0049 0.0027 'International Tables Vol C Tables 4.2.6.8 and 6.1.1.4'
Si Si 0.0686 0.0572 'International Tables Vol C Tables 4.2.6.8 and 6.1.1.4'

loop_
_geom_angle_atom_site_label_1
_geom_angle_atom_site_label_2
_geom_angle_atom_site_label_3
_geom_angle
C1A Si1A Si2A 101.99(14)
C1C Si2A Si1A 104.24(12)
C1B Si1C Si2C 105.1(6)
C1C Si2C Si1C 97.9(3)
N2A C1A C5A 107.9(3)
N2A C1A Si1A 119.3(3)
C5A C1A Si1A 132.3(3)
C1A N2A C13A 123.5(3)
C1A N2A C3A 115.7(4)
C13A N2A C3A 120.6(4)
N2A C3A C7A 112.1(5)
N2A C3A C4A 100.7(4)
C7A C3A C4A 112.1(4)
N2A C3A C6A 111.0(4)
C7A C3A C6A 109.1(5)
C4A C3A C6A 111.7(4)
C5A C4A C3A 107.7(4)
C4A C5A C1A 104.0(3)
C4A C5A C12A 111.6(4)
C1A C5A C12A 112.8(4)
C4A C5A C8A 112.0(4)
C1A C5A C8A 108.4(4)
C12A C5A C8A 108.1(4)
C9A C8A C5A 113.3(6)
C10A C9A C8A 111.2(6)
C9A C10A C11A 111.6(5)
C10A C11A C12A 109.8(4)
C11A C12A C5A 112.1(4)
N2B C1B C5B 108.8(15)
N2B C1B Si1C 127.1(14)
C5B C1B Si1C 120.9(12)
C1B N2B C3B 117.5(17)
C1B N2B C13A 122.8(15)
C3B N2B C13A 118.3(14)
C4B C3B N2B 101.0(16)
C4B C3B C6B 115.7(19)
N2B C3B C6B 109.1(18)
C4B C3B C7B 115(2)
N2B C3B C7B 109(2)
C6B C3B C7B 107(2)
C3B C4B C5B 110.3(17)
C8B C5B C12B 116(2)
C8B C5B C1B 119.7(18)
C12B C5B C1B 103.9(15)
C8B C5B C4B 109(2)
C12B C5B C4B 106.0(18)
C1B C5B C4B 99.9(15)
C5B C8B C9B 112(3)
C10B C9B C8B 111(3)
C9B C10B C11B 113(3)
C10B C11B C12B 108(3)
C11B C12B C5B 115(2)
C14A C13A C18A 121.6(3)
C14A C13A N2A 117.1(3)
C18A C13A N2A 121.3(3)
C14A C13A N2B 133.8(6)
C18A C13A N2B 104.5(7)
C15A C14A C13A 117.4(3)
C15A C14A C22A 116.8(3)
C13A C14A C22A 125.7(3)
C15A C14A C22B 130.5(10)
C13A C14A C22B 110.1(10)
C16A C15A C14A 121.5(3)
C15A C16A C17A 120.5(3)
C16A C17A C18A 121.3(3)
C17A C18A C13A 117.4(3)
C17A C18A C19A 118.5(3)
C13A C18A C19A 123.8(3)
C18A C19A C20A 113.9(3)
C18A C19A C21A 109.1(3)
C20A C19A C21A 109.8(3)
C14A C22A C24A 110.5(3)
C14A C22A C23A 113.3(4)
C24A C22A C23A 108.2(4)
C23B C22B C14A 108.1(15)
C23B C22B C24B 110.9(18)
C14A C22B C24B 113.6(15)
N2C C1C C5C 108.8(2)
N2C C1C Si2A 124.5(2)
C5C C1C Si2A 124.8(3)
N2C C1C Si2C 111.1(3)
C5C C1C Si2C 133.3(3)
C1C N2C C13C 122.3(2)
C1C N2C C3C 115.7(2)
C13C N2C C3C 122.0(3)
C7C C3C N2C 110.9(3)
C7C C3C C6C 108.7(3)
N2C C3C C6C 111.5(3)
C7C C3C C4D 97.7(6)
N2C C3C C4D 102.1(4)
C6C C3C C4D 124.9(6)
C7C C3C C4C 121.9(6)
N2C C3C C4C 100.8(3)
C6C C3C C4C 102.6(5)
C5C C4C C3C 106.2(5)
C3C C4D C5C 105.8(7)
C12C C5C C8C 108.7(3)
C12C C5C C1C 110.7(2)
C8C C5C C1C 110.7(3)
C12C C5C C4C 120.1(5)
C8C C5C C4C 101.9(5)
C1C C5C C4C 104.3(4)
C12C C5C C4D 98.3(6)
C8C C5C C4D 125.3(6)
C1C C5C C4D 102.2(5)
C5C C8C C9C 111.4(3)
C10C C9C C8C 111.7(3)
C9C C10C C11C 112.2(4)
C10C C11C C12C 111.3(3)
C5C C12C C11C 112.3(3)
C18C C13C C14C 120.9(3)
C18C C13C N2C 120.0(3)
C14C C13C N2C 119.1(3)
C15C C14C C13C 117.8(3)
C15C C14C C22C 117.7(3)
C13C C14C C22C 124.4(3)
C16C C15C C14C 121.5(3)
C15C C16C C17C 119.8(3)
C16C C17C C18C 121.6(3)
C13C C18C C17C 117.9(3)
C13C C18C C19D 133.7(12)
C17C C18C C19D 107.3(12)
C13C C18C C19C 122.3(4)
C17C C18C C19C 119.6(4)
C18C C19C C20C 111.3(5)
C18C C19C C21C 109.4(5)
C20C C19C C21C 108.1(4)
C20D C19D C18C 113(2)
C20D C19D C21D 109.1(19)
C18C C19D C21D 119.2(19)
C14C C22C C23C 112.9(3)
C14C C22C C24C 110.4(3)
C23C C22C C24C 108.1(3)

loop_
_geom_bond_atom_site_label_1
_geom_bond_atom_site_label_2
_geom_bond_distance
Si1A C1A 1.878(5)
Si1A Si2A 2.255(4)
Si2A C1C 1.861(4)
Si1C C1B 1.836(18)
Si1C Si2C 2.232(9)
Si2C C1C 2.016(6)
C1A N2A 1.347(6)
C1A C5A 1.534(6)
N2A C13A 1.440(5)
N2A C3A 1.512(7)
C3A C7A 1.525(6)
C3A C4A 1.533(7)
C3A C6A 1.537(6)
C4A C5A 1.532(6)
C5A C12A 1.538(7)
C5A C8A 1.549(10)
C8A C9A 1.540(6)
C9A C10A 1.520(7)
C10A C11A 1.535(7)
C11A C12A 1.536(6)
C1B N2B 1.33(2)
C1B C5B 1.56(3)
N2B C3B 1.50(3)
N2B C13A 1.58(2)
C3B C4B 1.48(3)
C3B C6B 1.516(11)
C3B C7B 1.525(10)
C4B C5B 1.60(3)
C5B C8B 1.44(4)
C5B C12B 1.543(11)
C8B C9B 1.540(10)
C9B C10B 1.530(11)
C10B C11B 1.535(10)
C11B C12B 1.542(10)
C13A C14A 1.404(5)
C13A C18A 1.416(5)
C14A C15A 1.400(5)
C14A C22A 1.517(5)
C14A C22B 1.542(10)
C15A C16A 1.372(5)
C16A C17A 1.372(5)
C17A C18A 1.397(5)
C18A C19A 1.517(5)
C19A C20A 1.519(6)
C19A C21A 1.544(5)
C22A C24A 1.535(6)
C22A C23A 1.541(6)
C22B C23B 1.541(10)
C22B C24B 1.549(10)
C1C N2C 1.349(5)
C1C C5C 1.527(5)
N2C C13C 1.445(4)
N2C C3C 1.506(4)
C3C C7C 1.503(5)
C3C C6C 1.513(5)
C3C C4D 1.516(13)
C3C C4C 1.568(10)
C4C C5C 1.550(7)
C4D C5C 1.610(10)
C5C C12C 1.521(5)
C5C C8C 1.524(6)
C8C C9C 1.549(6)
C9C C10C 1.479(6)
C10C C11C 1.493(6)
C11C C12C 1.525(5)
C13C C18C 1.400(5)
C13C C14C 1.413(5)
C14C C15C 1.406(5)
C14C C22C 1.518(5)
C15C C16C 1.368(5)
C16C C17C 1.375(5)
C17C C18C 1.405(5)
C18C C19D 1.523(10)
C18C C19C 1.527(5)
C19C C20C 1.531(7)
C19C C21C 1.550(7)
C19D C20D 1.52(4)
C19D C21D 1.60(3)
C22C C23C 1.533(5)
C22C C24C 1.536(5)
